data_1513548
loop_
_publ_author_name
'Li, Xin'
'Lin, Mao-Hui'
'Han, Yu'
'Wang, Feng'
'Cheng, Jin-Pei'

_publ_section_title
;
 Asymmetric Diels-Alder reaction of 3-olefinic benzofuran-2-ones and
 polyenals: construction of chiral spirocyclic benzofuran-2-ones.
;
_journal_issue 1
_journal_name_full 'Organic letters'
_journal_page_first 114
_journal_page_last 117
_journal_paper_doi 10.1021/ol403094a
_journal_volume 16
_journal_year 2014
_chemical_absolute_configuration ad
_chemical_formula_sum 'C18 H18 O5'
_chemical_formula_weight 314.32
_chemical_name_systematic
; 
 ? 
;
_space_group_IT_number 19
_symmetry_cell_setting orthorhombic
_symmetry_space_group_name_Hall 'P 2ac 2ab'
_symmetry_space_group_name_H-M 'P 21 21 21'
_atom_sites_solution_hydrogens geom
_atom_sites_solution_primary direct
_atom_sites_solution_secondary difmap
_audit_creation_method SHELXL-97
_cell_angle_alpha 90.00
_cell_angle_beta 90.00
_cell_angle_gamma 90.00
_cell_formula_units_Z 4
_cell_length_a 9.6305(19)
_cell_length_b 11.802(2)
_cell_length_c 13.800(3)
_cell_measurement_reflns_used 16125
_cell_measurement_temperature 173(2)
_cell_measurement_theta_max 68.22
_cell_measurement_theta_min 4.93
_cell_volume 1568.5(5)
_computing_cell_refinement 'Rapid Auto(Rigaku 2001)'
_computing_data_collection 'Rapid Auto(Rigaku 2001)'
_computing_data_reduction 'Rapid Auto(Rigaku 2001)'
_computing_molecular_graphics 'XP in Siemens SHELXTL (Sheldrick, 1994)'
_computing_structure_refinement 'SHELX-97 (Sheldrick, 1997)'
_computing_structure_solution 'SHELX-97 (Sheldrick, 1997)'
_diffrn_ambient_temperature 173(2)
_diffrn_measured_fraction_theta_full 0.984
_diffrn_measured_fraction_theta_max 0.984
_diffrn_measurement_device_type 'Rigaku raxis Rapid IP Area Detector'
_diffrn_measurement_method '\w scans'
_diffrn_radiation_monochromator graphite
_diffrn_radiation_source 'rotating anode'
_diffrn_radiation_type CuK\a
_diffrn_radiation_wavelength 1.54178
_diffrn_reflns_av_R_equivalents 0.0619
_diffrn_reflns_av_sigmaI/netI 0.0474
_diffrn_reflns_limit_h_max 10
_diffrn_reflns_limit_h_min -11
_diffrn_reflns_limit_k_max 14
_diffrn_reflns_limit_k_min -14
_diffrn_reflns_limit_l_max 16
_diffrn_reflns_limit_l_min -14
_diffrn_reflns_number 16125
_diffrn_reflns_theta_full 68.22
_diffrn_reflns_theta_max 68.22
_diffrn_reflns_theta_min 4.93
_exptl_absorpt_coefficient_mu 0.803
_exptl_absorpt_correction_T_max 0.5658
_exptl_absorpt_correction_T_min 0.5658
_exptl_absorpt_correction_type multi-scan
_exptl_absorpt_process_details 'ABSCOR by T. Higashi, March, 2001'
_exptl_crystal_colour colorless
_exptl_crystal_density_diffrn 1.331
_exptl_crystal_density_method 'not measured'
_exptl_crystal_description chunk
_exptl_crystal_F_000 664
_exptl_crystal_size_max 0.80
_exptl_crystal_size_mid 0.80
_exptl_crystal_size_min 0.80
_refine_diff_density_max 0.239
_refine_diff_density_min -0.185
_refine_diff_density_rms 0.045
_refine_ls_abs_structure_details 'Flack H D (1983), Acta Cryst. A39, 876-881'
_refine_ls_abs_structure_Flack 0.1(3)
_refine_ls_extinction_coef 0.0236(9)
_refine_ls_extinction_expression Fc^*^=kFc[1+0.001xFc^2^\l^3^/sin(2\q)]^-1/4^
_refine_ls_extinction_method SHELXL
_refine_ls_goodness_of_fit_ref 1.215
_refine_ls_hydrogen_treatment constr
_refine_ls_matrix_type full
_refine_ls_number_parameters 210
_refine_ls_number_reflns 2812
_refine_ls_number_restraints 0
_refine_ls_restrained_S_all 1.215
_refine_ls_R_factor_all 0.0531
_refine_ls_R_factor_gt 0.0497
_refine_ls_shift/su_max 0.000
_refine_ls_shift/su_mean 0.000
_refine_ls_structure_factor_coef Fsqd
_refine_ls_weighting_details 'calc w=1/[\s^2^(Fo^2^)+(0.0173P)^2^+0.8898P] where P=(Fo^2^+2Fc^2^)/3'
_refine_ls_weighting_scheme calc
_refine_ls_wR_factor_gt 0.1012
_refine_ls_wR_factor_ref 0.1033
_reflns_number_gt 2726
_reflns_number_total 2812
_reflns_threshold_expression >2sigma(I)
_cod_data_source_file ol403094a_si_001.cif
_cod_data_source_block a
_cod_original_cell_volume 1568.4(5)
_cod_original_sg_symbol_H-M P2(1)2(1)2(1)
_cod_database_code 1513548

loop_
_symmetry_equiv_pos_as_xyz
'x, y, z'
'-x+1/2, -y, z+1/2'
'-x, y+1/2, -z+1/2'
'x+1/2, -y+1/2, -z'

loop_
_atom_site_label
_atom_site_type_symbol
_atom_site_fract_x
_atom_site_fract_y
_atom_site_fract_z
_atom_site_U_iso_or_equiv
_atom_site_adp_type
_atom_site_occupancy
_atom_site_symmetry_multiplicity
_atom_site_calc_flag
_atom_site_refinement_flags
O1 O 0.87572(18) 0.34551(14) 0.67277(14) 0.0276(4) Uani 1 1 d .
O2 O 0.6760(2) 0.25499(15) 0.64318(14) 0.0333(5) Uani 1 1 d .
O3 O 0.42940(19) 0.48329(17) 0.81305(14) 0.0351(5) Uani 1 1 d .
O4 O 0.6538(2) 0.43451(19) 0.81645(14) 0.0401(5) Uani 1 1 d .
C5 C 0.5528(3) 0.4640(2) 0.77215(19) 0.0268(6) Uani 1 1 d .
C6 C 0.6740(3) 0.4701(2) 0.50362(18) 0.0241(6) Uani 1 1 d .
H6 H 0.7700 0.4751 0.4762 0.029 Uiso 1 1 calc R
C7 C 0.7386(3) 0.3418(2) 0.64429(19) 0.0229(6) Uani 1 1 d .
C8 C 0.9166(3) 0.4584(2) 0.67759(19) 0.0229(6) Uani 1 1 d .
O9 O 0.8182(2) 0.27230(19) 0.43577(18) 0.0495(6) Uani 1 1 d .
C10 C 0.6894(3) 0.46047(19) 0.61637(17) 0.0202(5) Uani 1 1 d .
C11 C 0.6022(3) 0.3703(2) 0.4535(2) 0.0293(6) Uani 1 1 d .
H11A H 0.5255 0.3436 0.4955 0.035 Uiso 1 1 calc R
H11B H 0.5606 0.3977 0.3922 0.035 Uiso 1 1 calc R
C12 C 0.5242(3) 0.6381(2) 0.5406(2) 0.0311(6) Uani 1 1 d .
H12 H 0.4831 0.7062 0.5177 0.037 Uiso 1 1 calc R
C13 C 0.9676(3) 0.6834(2) 0.6790(2) 0.0340(7) Uani 1 1 d .
H13 H 0.9865 0.7624 0.6797 0.041 Uiso 1 1 calc R
C14 C 0.4257(3) 0.4836(3) 0.9184(2) 0.0365(7) Uani 1 1 d .
H14A H 0.4723 0.5520 0.9441 0.044 Uiso 1 1 calc R
H14B H 0.4735 0.4158 0.9444 0.044 Uiso 1 1 calc R
C15 C 1.0457(3) 0.4932(2) 0.70704(19) 0.0286(6) Uani 1 1 d .
H15 H 1.1152 0.4405 0.7259 0.034 Uiso 1 1 calc R
C16 C 0.5475(3) 0.4838(2) 0.66440(18) 0.0236(6) Uani 1 1 d .
H16 H 0.4787 0.4295 0.6363 0.028 Uiso 1 1 calc R
C17 C 0.6017(3) 0.5802(2) 0.4797(2) 0.0271(6) Uani 1 1 d .
H17 H 0.6130 0.6097 0.4161 0.032 Uiso 1 1 calc R
C18 C 0.8384(3) 0.6468(2) 0.64899(19) 0.0290(6) Uani 1 1 d .
H18 H 0.7694 0.6994 0.6290 0.035 Uiso 1 1 calc R
C19 C 1.0699(3) 0.6094(3) 0.7080(2) 0.0331(7) Uani 1 1 d .
H19 H 1.1574 0.6377 0.7286 0.040 Uiso 1 1 calc R
C20 C 0.4963(3) 0.6048(2) 0.6426(2) 0.0326(7) Uani 1 1 d .
H20A H 0.3953 0.6093 0.6551 0.039 Uiso 1 1 calc R
H20B H 0.5433 0.6587 0.6867 0.039 Uiso 1 1 calc R
C21 C 0.8119(2) 0.5304(2) 0.64886(17) 0.0205(5) Uani 1 1 d .
C22 C 0.2763(3) 0.4828(3) 0.9468(2) 0.0419(8) Uani 1 1 d .
H22A H 0.2688 0.4837 1.0177 0.063 Uiso 1 1 calc R
H22B H 0.2317 0.4144 0.9214 0.063 Uiso 1 1 calc R
H22C H 0.2302 0.5500 0.9201 0.063 Uiso 1 1 calc R
C23 C 0.6945(4) 0.2724(3) 0.4313(2) 0.0390(7) Uani 1 1 d .
H23 H 0.6509 0.2038 0.4118 0.047 Uiso 1 1 calc R

loop_
_atom_site_aniso_label
_atom_site_aniso_U_11
_atom_site_aniso_U_22
_atom_site_aniso_U_33
_atom_site_aniso_U_23
_atom_site_aniso_U_13
_atom_site_aniso_U_12
O1 0.0249(10) 0.0243(9) 0.0336(11) 0.0010(8) -0.0085(8) 0.0036(8)
O2 0.0354(11) 0.0231(9) 0.0414(12) 0.0032(8) -0.0076(9) -0.0056(9)
O3 0.0269(11) 0.0532(12) 0.0251(11) 0.0041(9) 0.0013(8) 0.0069(9)
O4 0.0287(12) 0.0650(14) 0.0267(11) 0.0056(10) -0.0034(9) 0.0085(10)
C5 0.0230(15) 0.0321(15) 0.0252(15) 0.0008(11) -0.0003(11) -0.0021(12)
C6 0.0205(14) 0.0295(13) 0.0223(14) 0.0006(11) -0.0020(11) 0.0014(11)
C7 0.0246(14) 0.0227(13) 0.0215(13) 0.0016(10) -0.0039(11) -0.0011(11)
C8 0.0217(14) 0.0259(13) 0.0211(13) -0.0039(11) 0.0005(10) -0.0001(10)
O9 0.0392(15) 0.0483(13) 0.0611(16) -0.0073(11) 0.0017(12) 0.0113(11)
C10 0.0192(14) 0.0227(12) 0.0189(13) 0.0018(10) -0.0039(10) 0.0000(11)
C11 0.0274(15) 0.0377(15) 0.0227(15) -0.0027(12) -0.0083(11) 0.0009(12)
C12 0.0280(15) 0.0349(15) 0.0303(16) 0.0056(12) -0.0049(12) 0.0067(12)
C13 0.0422(18) 0.0316(14) 0.0283(16) -0.0044(12) 0.0021(13) -0.0163(13)
C14 0.0340(17) 0.0492(18) 0.0263(16) 0.0054(13) 0.0032(12) 0.0043(14)
C15 0.0187(13) 0.0447(16) 0.0225(14) -0.0053(11) -0.0004(10) 0.0031(12)
C16 0.0207(13) 0.0277(13) 0.0222(14) 0.0011(11) -0.0017(10) 0.0001(11)
C17 0.0256(15) 0.0326(14) 0.0229(14) 0.0074(11) -0.0030(11) 0.0021(12)
C18 0.0366(16) 0.0251(12) 0.0253(15) 0.0022(11) -0.0015(12) -0.0031(12)
C19 0.0240(15) 0.0493(18) 0.0261(16) -0.0071(13) 0.0022(12) -0.0161(13)
C20 0.0276(15) 0.0374(15) 0.0328(16) -0.0022(13) 0.0003(13) 0.0116(12)
C21 0.0189(12) 0.0266(12) 0.0161(13) 0.0007(10) 0.0015(10) -0.0017(10)
C22 0.0393(19) 0.0560(19) 0.0304(17) 0.0001(15) 0.0064(13) -0.0084(15)
C23 0.047(2) 0.0397(16) 0.0307(17) -0.0099(13) -0.0105(14) 0.0000(15)

loop_
_atom_type_symbol
_atom_type_description
_atom_type_scat_dispersion_real
_atom_type_scat_dispersion_imag
_atom_type_scat_source
C C 0.0181 0.0091 'International Tables Vol C Tables 4.2.6.8 and 6.1.1.4'
H H 0.0000 0.0000 'International Tables Vol C Tables 4.2.6.8 and 6.1.1.4'
O O 0.0492 0.0322 'International Tables Vol C Tables 4.2.6.8 and 6.1.1.4'

loop_
_geom_angle_atom_site_label_1
_geom_angle_atom_site_label_2
_geom_angle_atom_site_label_3
_geom_angle
C7 O1 C8 108.38(18)
C5 O3 C14 116.4(2)
O4 C5 O3 123.7(3)
O4 C5 C16 125.1(3)
O3 C5 C16 111.2(2)
C17 C6 C11 110.8(2)
C17 C6 C10 108.9(2)
C11 C6 C10 115.8(2)
C17 C6 H6 107.0
C11 C6 H6 107.0
C10 C6 H6 107.0
O2 C7 O1 121.2(2)
O2 C7 C10 129.0(2)
O1 C7 C10 109.9(2)
C15 C8 C21 124.4(2)
C15 C8 O1 123.9(2)
C21 C8 O1 111.7(2)
C21 C10 C7 100.62(19)
C21 C10 C16 117.9(2)
C7 C10 C16 109.2(2)
C21 C10 C6 109.2(2)
C7 C10 C6 110.3(2)
C16 C10 C6 109.3(2)
C23 C11 C6 114.9(2)
C23 C11 H11A 108.5
C6 C11 H11A 108.5
C23 C11 H11B 108.5
C6 C11 H11B 108.5
H11A C11 H11B 107.5
C17 C12 C20 124.8(3)
C17 C12 H12 117.6
C20 C12 H12 117.6
C19 C13 C18 122.3(3)
C19 C13 H13 118.9
C18 C13 H13 118.9
O3 C14 C22 106.6(2)
O3 C14 H14A 110.4
C22 C14 H14A 110.4
O3 C14 H14B 110.4
C22 C14 H14B 110.4
H14A C14 H14B 108.6
C8 C15 C19 116.8(3)
C8 C15 H15 121.6
C19 C15 H15 121.6
C5 C16 C20 110.3(2)
C5 C16 C10 111.5(2)
C20 C16 C10 111.4(2)
C5 C16 H16 107.8
C20 C16 H16 107.8
C10 C16 H16 107.8
C12 C17 C6 124.7(3)
C12 C17 H17 117.7
C6 C17 H17 117.7
C13 C18 C21 118.2(3)
C13 C18 H18 120.9
C21 C18 H18 120.9
C13 C19 C15 120.2(3)
C13 C19 H19 119.9
C15 C19 H19 119.9
C12 C20 C16 111.9(2)
C12 C20 H20A 109.2
C16 C20 H20A 109.2
C12 C20 H20B 109.2
C16 C20 H20B 109.2
H20A C20 H20B 107.9
C8 C21 C18 118.2(2)
C8 C21 C10 108.7(2)
C18 C21 C10 133.0(2)
C14 C22 H22A 109.5
C14 C22 H22B 109.5
H22A C22 H22B 109.5
C14 C22 H22C 109.5
H22A C22 H22C 109.5
H22B C22 H22C 109.5
O9 C23 C11 125.8(3)
O9 C23 H23 117.1
C11 C23 H23 117.1

loop_
_geom_bond_atom_site_label_1
_geom_bond_atom_site_label_2
_geom_bond_distance
O1 C7 1.378(3)
O1 C8 1.391(3)
O2 C7 1.189(3)
O3 C5 1.335(3)
O3 C14 1.455(3)
O4 C5 1.200(3)
C5 C16 1.506(4)
C6 C17 1.511(4)
C6 C11 1.530(4)
C6 C10 1.567(3)
C6 H6 1.0000
C7 C10 1.528(3)
C8 C15 1.371(4)
C8 C21 1.377(3)
O9 C23 1.193(4)
C10 C21 1.508(3)
C10 C16 1.543(3)
C11 C23 1.490(4)
C11 H11A 0.9900
C11 H11B 0.9900
C12 C17 1.316(4)
C12 C20 1.486(4)
C12 H12 0.9500
C13 C19 1.377(4)
C13 C18 1.380(4)
C13 H13 0.9500
C14 C22 1.491(4)
C14 H14A 0.9900
C14 H14B 0.9900
C15 C19 1.391(4)
C15 H15 0.9500
C16 C20 1.541(3)
C16 H16 1.0000
C17 H17 0.9500
C18 C21 1.397(4)
C18 H18 0.9500
C19 H19 0.9500
C20 H20A 0.9900
C20 H20B 0.9900
C22 H22A 0.9800
C22 H22B 0.9800
C22 H22C 0.9800
C23 H23 0.9500

loop_
_geom_torsion_atom_site_label_1
_geom_torsion_atom_site_label_2
_geom_torsion_atom_site_label_3
_geom_torsion_atom_site_label_4
_geom_torsion
C14 O3 C5 O4 9.0(4)
C14 O3 C5 C16 -171.1(2)
C8 O1 C7 O2 -173.2(2)
C8 O1 C7 C10 7.3(3)
C7 O1 C8 C15 177.6(2)
C7 O1 C8 C21 -2.7(3)
O2 C7 C10 C21 172.0(3)
O1 C7 C10 C21 -8.5(3)
O2 C7 C10 C16 47.3(4)
O1 C7 C10 C16 -133.2(2)
O2 C7 C10 C6 -72.8(3)
O1 C7 C10 C6 106.7(2)
C17 C6 C10 C21 -80.2(3)
C11 C6 C10 C21 154.2(2)
C17 C6 C10 C7 170.1(2)
C11 C6 C10 C7 44.6(3)
C17 C6 C10 C16 50.0(3)
C11 C6 C10 C16 -75.5(3)
C17 C6 C11 C23 151.9(3)
C10 C6 C11 C23 -83.6(3)
C5 O3 C14 C22 -168.7(2)
C21 C8 C15 C19 0.4(4)
O1 C8 C15 C19 -179.8(2)
O4 C5 C16 C20 -123.9(3)
O3 C5 C16 C20 56.2(3)
O4 C5 C16 C10 0.4(4)
O3 C5 C16 C10 -179.4(2)
C21 C10 C16 C5 -60.4(3)
C7 C10 C16 C5 53.5(3)
C6 C10 C16 C5 174.2(2)
C21 C10 C16 C20 63.3(3)
C7 C10 C16 C20 177.2(2)
C6 C10 C16 C20 -62.1(3)
C20 C12 C17 C6 0.4(5)
C11 C6 C17 C12 107.4(3)
C10 C6 C17 C12 -21.0(4)
C19 C13 C18 C21 0.4(4)
C18 C13 C19 C15 0.5(4)
C8 C15 C19 C13 -0.8(4)
C17 C12 C20 C16 -10.0(4)
C5 C16 C20 C12 165.1(2)
C10 C16 C20 C12 40.7(3)
C15 C8 C21 C18 0.4(4)
O1 C8 C21 C18 -179.4(2)
C15 C8 C21 C10 176.7(2)
O1 C8 C21 C10 -3.1(3)
C13 C18 C21 C8 -0.8(4)
C13 C18 C21 C10 -176.0(3)
C7 C10 C21 C8 6.8(3)
C16 C10 C21 C8 125.4(2)
C6 C10 C21 C8 -109.2(2)
C7 C10 C21 C18 -177.7(3)
C16 C10 C21 C18 -59.1(4)
C6 C10 C21 C18 66.3(3)
C6 C11 C23 O9 -11.7(5)
